data_2101426
loop_
_publ_author_name
'Glidewell, C.'
'Klar, R. B.'
'Lightfoot, P.'
'Zakaria, C. M.'
'Ferguson, G.'

_publ_section_title
;
 Hydrogen bonding in \a-ferrocenyl alcohols: structures of
 1-ferrocenylethanol, 1-ferrocenyl-2-phenylethanol,
 1-ferrocenyl-1-phenylpropan-1-ol,
 1-ferrocenyl-1-phenyl-2-methylpropan-1-ol,
 1-ferrocenyl-1-phenyl-2,2-dimethylpropan-1-ol,
 1-ferrocenyl-1,2-diphenylethanol and diferrocenyl(phenyl)methanol
;
_journal_issue 1
_journal_name_full 'Acta Crystallographica Section B'
_journal_page_first 110
_journal_page_last 121
_journal_paper_doi 10.1107/S0108768195007531
_journal_volume 52
_journal_year 1996
_chemical_formula_moiety 'C24 H22 Fe O '
_chemical_formula_sum 'C24 H22 Fe O'
_chemical_formula_weight 382.29
_chemical_name_common 1-Ferrocenyl-1,2-diphenylethanol
_chemical_name_systematic
;
1-Ferrocenyl-1,2-diphenylethanol
;
_space_group_IT_number 15
_symmetry_cell_setting monoclinic
_symmetry_space_group_name_Hall '-C 2yc'
_symmetry_space_group_name_H-M 'C 1 2/c 1'
_cell_angle_alpha 90.0
_cell_angle_beta 104.114(11)
_cell_angle_gamma 90.0
_cell_formula_units_Z 8
_cell_length_a 26.229(2)
_cell_length_b 5.889(2)
_cell_length_c 24.553(2)
_cell_measurement_reflns_used 25
_cell_measurement_temperature 294.0(10)
_cell_measurement_theta_max 13.7
_cell_measurement_theta_min 7.9
_cell_volume 3678.0(13)
_computing_cell_refinement 'Enraf-Nonius SET4 and CELDIM'
_computing_data_collection 'Enraf-Nonius CAD4 (Enraf-Nonius 1992)'
_computing_data_reduction 'DATRD2 in NRCVAX94 (Gabe, Le Page, Charland, Lee & White, 1989)'
_computing_molecular_graphics 'NRCVAX94, PLATON (Spek, 1994a) and PLUTON (Spek 1994b)'
_computing_publication_material 'NRCVAX94 and WordPerfect'
_computing_structure_refinement NRCVAX94
_computing_structure_solution 'NRCVAX94 and Patterson heavy-atom method'
_diffrn_ambient_temperature 294.0(10)
_diffrn_measurement_device 'Nonius CAD-4'
_diffrn_measurement_method '\q/2\q '
_diffrn_radiation_monochromator graphite
_diffrn_radiation_source 'X-ray tube'
_diffrn_radiation_type 'Molybdenum K\a'
_diffrn_radiation_wavelength 0.7107
_diffrn_reflns_av_R_equivalents 0.026
_diffrn_reflns_limit_h_max 32
_diffrn_reflns_limit_h_min -33
_diffrn_reflns_limit_k_max 7
_diffrn_reflns_limit_k_min 0
_diffrn_reflns_limit_l_max 31
_diffrn_reflns_limit_l_min 0
_diffrn_reflns_number 4082
_diffrn_reflns_theta_max 26.91
_diffrn_reflns_theta_min 2.0
_diffrn_standards_decay_% <1.0
_diffrn_standards_interval_time 120
_diffrn_standards_number 3
_exptl_absorpt_coefficient_mu 0.83
_exptl_absorpt_correction_T_max 0.8267
_exptl_absorpt_correction_T_min 0.7857
_exptl_absorpt_correction_type 'empirical, \y-scans'
_exptl_crystal_colour orange
_exptl_crystal_density_diffrn 1.381
_exptl_crystal_description plate
_exptl_crystal_F_000 1600
_exptl_crystal_size_max 0.36
_exptl_crystal_size_mid 0.30
_exptl_crystal_size_min 0.12
_refine_diff_density_max 0.25
_refine_diff_density_min -0.23
_refine_ls_extinction_method none
_refine_ls_goodness_of_fit_obs 1.08
_refine_ls_hydrogen_treatment 'H atoms riding, C-H 0.95\%A, O-H 0.90\%A'
_refine_ls_matrix_type full
_refine_ls_number_parameters 235
_refine_ls_number_reflns 1733
_refine_ls_R_factor_all 0.142
_refine_ls_R_factor_obs 0.036
_refine_ls_shift/esd_max 0.000
_refine_ls_structure_factor_coef F
_refine_ls_weighting_details 'w = 1/[\s^2^(F) + 0.0008F^2^]'
_refine_ls_weighting_scheme calc
_refine_ls_wR_factor_all 0.057
_refine_ls_wR_factor_obs 0.044
_reflns_number_observed 1733
_reflns_number_total 4010
_reflns_observed_criterion 'Inet > 2.5\s(Inet)'
_cod_data_source_file ab0340.cif
_cod_data_source_block 2f
_cod_depositor_comments
;
 Changing the _atom_site_occupancy data item value from '.' to '1'
 for all fully occupied atom sites.

 Antanas Vaitkus,
 2017-01-27

The following automatic conversions were performed:
'_symmetry_cell_setting' value 'Monoclinic' changed to 'monoclinic'
according to '/home/saulius/struct/CIF-dictionaries/cif_core.dic'
dictionary named 'cif_core.dic' version 2.4.1 from 2010-06-29.

Automatic conversion script
Id: cif_fix_enum 1527 2010-12-29 10:47:43Z saulius 

The following automatic conversions were performed:

'_symmetry_cell_setting' value 'Monoclinic' changed to 'monoclinic'
according to /home/saulius/struct/CIF-dictionaries/cif_core.dic
dictionary named 'cif_core.dic' version 2.4.1 from 2010-06-29.

Automatic conversion script
Id: cif_fix_values 1715 2011-07-08 13:25:40Z adriana 

The following automatic conversions were performed:

'_refine_ls_weighting_scheme' value '1/[\s^2^(F) + 0.0008F^2^]' was
changed to 'calc'. New tag '_refine_ls_weighting_details' was
created. The value of the new tag was set to 'w = 1/[\s^2^(F) +
0.0008F^2^]'.

Automatic conversion script
Id: cif_fix_values 3143 2015-03-26 13:38:13Z robertas 
;
_cod_original_sg_symbol_H-M 'C 2/c'
_cod_original_formula_sum 'C24 H22 Fe O '
_cod_database_code 2101426

loop_
_symmetry_equiv_pos_as_xyz
x,y,z
-x,-y,-z
1/2+x,1/2+y,z
1/2-x,1/2-y,-z
-x,y,1/2-z
x,-y,1/2+z
1/2-x,1/2+y,1/2-z
1/2+x,1/2-y,1/2+z

loop_
_atom_site_aniso_label
_atom_site_aniso_U_11
_atom_site_aniso_U_22
_atom_site_aniso_U_33
_atom_site_aniso_U_12
_atom_site_aniso_U_13
_atom_site_aniso_U_23
_atom_site_aniso_type_symbol
Fe1 0.0349(3) 0.0451(4) 0.0389(3) 0.0044(4) 0.0075(2) -0.0028(4) Fe
O1 0.0491(18) 0.034(2) 0.0539(19) 0.0012(16) 0.0088(14) 0.0010(17) O
C1 0.037(2) 0.031(3) 0.040(2) 0.005(2) 0.0075(17) 0.002(2) C
C2 0.038(2) 0.053(3) 0.038(2) 0.006(2) 0.0053(18) -0.002(2) C
C11 0.033(2) 0.034(3) 0.041(2) 0.000(2) 0.0054(17) -0.008(2) C
C12 0.055(3) 0.044(3) 0.042(3) -0.003(2) 0.016(2) -0.005(2) C
C13 0.055(3) 0.058(4) 0.052(3) -0.005(3) 0.018(2) 0.003(3) C
C14 0.041(2) 0.082(4) 0.048(3) 0.001(3) 0.017(2) -0.007(3) C
C15 0.031(2) 0.059(3) 0.048(2) 0.011(2) 0.0039(18) -0.011(3) C
C21 0.050(3) 0.122(7) 0.055(3) -0.040(4) -0.001(3) 0.016(4) C
C22 0.033(3) 0.111(7) 0.096(5) 0.015(3) 0.007(3) -0.025(4) C
C23 0.063(4) 0.070(5) 0.076(4) 0.007(3) -0.020(3) 0.012(4) C
C24 0.067(3) 0.089(5) 0.044(3) -0.013(4) 0.003(2) -0.017(4) C
C25 0.057(3) 0.048(4) 0.088(4) -0.004(3) -0.013(3) 0.002(3) C
C31 0.0341(19) 0.034(3) 0.038(2) 0.007(2) 0.0113(17) -0.002(2) C
C32 0.042(2) 0.047(3) 0.048(2) 0.003(3) 0.0092(19) 0.010(3) C
C33 0.053(3) 0.064(4) 0.042(2) 0.005(3) 0.002(2) 0.010(2) C
C34 0.042(3) 0.075(4) 0.041(3) 0.006(3) 0.004(2) -0.005(3) C
C35 0.048(3) 0.045(3) 0.058(3) -0.011(2) 0.013(2) -0.013(3) C
C36 0.046(3) 0.040(3) 0.046(3) 0.004(2) 0.003(2) 0.003(2) C
C41 0.0267(19) 0.041(3) 0.043(2) 0.0050(19) 0.0066(17) 0.000(2) C
C42 0.044(2) 0.060(4) 0.061(3) -0.006(3) 0.014(2) -0.006(3) C
C43 0.054(3) 0.060(4) 0.090(4) -0.006(3) 0.034(3) 0.010(3) C
C44 0.064(3) 0.096(5) 0.047(3) 0.006(3) 0.025(3) 0.009(3) C
C45 0.072(4) 0.085(5) 0.057(3) -0.012(3) 0.028(3) -0.019(3) C
C46 0.052(3) 0.059(3) 0.059(3) -0.011(3) 0.023(2) -0.017(3) C

loop_
_atom_site_label
_atom_site_fract_x
_atom_site_fract_y
_atom_site_fract_z
_atom_site_U_iso_or_equiv
_atom_site_thermal_displace_type
_atom_site_occupancy
_atom_site_type_symbol
Fe1 0.39159(2) 0.18751(13) 0.05639(2) 0.0399(4) Uani 1 Fe
O1 0.35818(11) 0.4434(6) -0.07806(12) 0.0463(18) Uani 1 O
C1 0.34737(15) 0.2047(9) -0.07813(16) 0.036(2) Uani 1 C
C2 0.39345(16) 0.0712(9) -0.09142(16) 0.044(2) Uani 1 C
C11 0.34035(15) 0.1439(8) -0.02025(16) 0.036(2) Uani 1 C
C12 0.35167(17) -0.0681(9) 0.00763(18) 0.046(3) Uani 1 C
C13 0.33666(18) -0.0558(10) 0.05888(19) 0.054(3) Uani 1 C
C14 0.31559(16) 0.1615(11) 0.06254(19) 0.056(3) Uani 1 C
C15 0.31763(15) 0.2842(9) 0.01412(18) 0.047(3) Uani 1 C
C21 0.4570(2) 0.3522(14) 0.0474(2) 0.078(4) Uani 1 C
C22 0.46960(19) 0.1358(13) 0.0689(3) 0.082(5) Uani 1 C
C23 0.4564(2) 0.1199(11) 0.1192(3) 0.076(4) Uani 1 C
C24 0.4345(2) 0.3207(13) 0.1291(2) 0.069(4) Uani 1 C
C25 0.4341(2) 0.4681(10) 0.0856(3) 0.070(4) Uani 1 C
C31 0.29633(15) 0.1558(8) -0.12271(16) 0.035(2) Uani 1 C
C32 0.27602(15) 0.3121(9) -0.16441(17) 0.046(3) Uani 1 C
C33 0.22994(18) 0.2644(9) -0.20477(18) 0.054(3) Uani 1 C
C34 0.20452(17) 0.0620(11) -0.20454(19) 0.053(3) Uani 1 C
C35 0.22467(18) -0.0963(9) -0.1639(2) 0.050(3) Uani 1 C
C36 0.27044(17) -0.0504(9) -0.12348(18) 0.046(3) Uani 1 C
C41 0.40524(15) 0.1306(7) -0.14702(17) 0.037(2) Uani 1 C
C42 0.43294(17) 0.3253(10) -0.1538(2) 0.055(3) Uani 1 C
C43 0.4432(2) 0.3737(9) -0.2051(3) 0.065(4) Uani 1 C
C44 0.4270(2) 0.2324(11) -0.2495(2) 0.067(4) Uani 1 C
C45 0.3993(2) 0.0405(11) -0.2439(2) 0.069(4) Uani 1 C
C46 0.38847(18) -0.0098(9) -0.1930(2) 0.055(3) Uani 1 C
H0a 0.331 0.521 -0.070 0.0556 Uiso 0.19 H
H0b 0.388 0.474 -0.052 0.0556 Uiso 0.35 H
H0c 0.362 0.485 -0.112 0.0556 Uiso 0.46 H
H12 0.367 -0.196 -0.006 0.0572 Uiso 1 H
H13 0.340 -0.173 0.086 0.0648 Uiso 1 H
H14 0.302 0.216 0.093 0.0671 Uiso 1 H
H15 0.306 0.436 0.006 0.0557 Uiso 1 H
H21 0.463 0.411 0.013 0.0857 Uiso 1 H
H22 0.485 0.019 0.052 0.0902 Uiso 1 H
H23 0.462 -0.009 0.143 0.0798 Uiso 1 H
H24 0.422 0.354 0.161 0.0767 Uiso 1 H
H25 0.421 0.619 0.082 0.0743 Uiso 1 H
H2a 0.385 -0.086 -0.092 0.0530 Uiso 1 H
H2b 0.424 0.101 -0.062 0.0530 Uiso 1 H
H32 0.294 0.452 -0.166 0.0557 Uiso 1 H
H33 0.216 0.374 -0.233 0.0627 Uiso 1 H
H34 0.173 0.031 -0.232 0.0624 Uiso 1 H
H35 0.207 -0.237 -0.164 0.0602 Uiso 1 H
H36 0.284 -0.162 -0.096 0.0542 Uiso 1 H
H42 0.445 0.425 -0.123 0.0649 Uiso 1 H
H43 0.462 0.508 -0.209 0.0779 Uiso 1 H
H44 0.435 0.267 -0.284 0.0790 Uiso 1 H
H45 0.388 -0.058 -0.275 0.0812 Uiso 1 H
H46 0.369 -0.144 -0.189 0.0668 Uiso 1 H

loop_
_atom_type_symbol
_atom_type_scat_dispersion_real
_atom_type_scat_dispersion_imag
_atom_type_scat_source
C 0.002 0.002 'International Tables Vol. IV Table 2.2B'
H 0.000 0.000 'International Tables Vol. IV Table 2.2B'
Fe 0.301 0.845 'International Tables Vol. IV Table 2.2B'
O 0.008 0.006 'International Tables Vol. IV Table 2.2B'

loop_
_geom_angle_atom_site_label_1
_geom_angle_atom_site_label_2
_geom_angle_atom_site_label_3
_geom_angle
C1 O1 H0a 109.5
C1 O1 H0b 109.5
C1 O1 H0c 109.5
O1 C1 C2 109.6(3)
O1 C1 C11 107.4(3)
O1 C1 C31 108.8(3)
C2 C1 C11 111.0(3)
C2 C1 C31 110.2(3)
C11 C1 C31 109.8(3)
C1 C2 C41 114.6(4)
C1 C11 C12 126.8(4)
C1 C11 C15 125.9(4)
C12 C11 C15 107.2(4)
C11 C12 C13 108.3(4)
C12 C13 C14 107.7(4)
C13 C14 C15 108.5(4)
C11 C15 C14 108.3(4)
C22 C21 C25 107.0(5)
C21 C22 C23 108.5(6)
C22 C23 C24 108.2(6)
C23 C24 C25 109.5(5)
C21 C25 C24 106.7(5)
C1 C31 C32 120.9(4)
C1 C31 C36 120.8(4)
C32 C31 C36 118.2(4)
C31 C32 C33 120.2(5)
C32 C33 C34 120.9(4)
C33 C34 C35 119.6(4)
C34 C35 C36 120.0(5)
C31 C36 C35 121.0(4)
C2 C41 C42 121.9(4)
C2 C41 C46 120.3(4)
C42 C41 C46 117.9(4)
C41 C42 C43 120.3(5)
C42 C43 C44 121.0(5)
C43 C44 C45 119.8(5)
C44 C45 C46 120.0(5)
C41 C46 C45 121.1(5)

loop_
_geom_bond_atom_site_label_1
_geom_bond_atom_site_label_2
_geom_bond_distance
Fe1 C11 2.044(4)
Fe1 C12 2.046(5)
Fe1 C13 2.044(5)
Fe1 C14 2.041(4)
Fe1 C15 2.045(4)
Fe1 C21 2.029(5)
Fe1 C22 2.017(5)
Fe1 C23 2.037(5)
Fe1 C24 2.022(5)
Fe1 C25 2.024(5)
O1 C1 1.434(6)
O1 H0a 0.90
O1 H0b 0.90
O1 H0c 0.90
C1 C2 1.542(6)
C1 C11 1.520(6)
C1 C31 1.536(6)
C2 C41 1.513(6)
C11 C12 1.420(7)
C11 C15 1.413(6)
C12 C13 1.409(6)
C13 C14 1.406(9)
C14 C15 1.403(7)
C21 C22 1.389(11)
C21 C25 1.408(10)
C22 C23 1.366(11)
C23 C24 1.362(10)
C24 C25 1.374(9)
C31 C32 1.383(6)
C31 C36 1.389(7)
C32 C33 1.392(6)
C33 C34 1.366(8)
C34 C35 1.373(8)
C35 C36 1.386(6)
C41 C42 1.389(7)
C41 C46 1.381(7)
C42 C43 1.379(7)
C43 C44 1.355(9)
C44 C45 1.368(9)
C45 C46 1.381(7)

loop_
_geom_torsion_atom_site_label_1
_geom_torsion_atom_site_label_2
_geom_torsion_atom_site_label_3
_geom_torsion_atom_site_label_4
_geom_torsion
_geom_torsion_publ_flag
H0a O1 C1 C2 -180 no
H0a O1 C1 C11 -59 no
H0a O1 C1 C31 60 no
H0b O1 C1 C2 -60 no
H0b O1 C1 C11 61 no
H0b O1 C1 C31 180 no
H0c O1 C1 C2 60 no
H0c O1 C1 C11 -179 no
H0c O1 C1 C31 -61 no
O1 C1 C2 C41 -58.4(5) no
C11 C1 C2 C41 -176.8(8) no
C31 C1 C2 C41 61.3(5) no
O1 C1 C11 C12 -150.4(8) no
O1 C1 C11 C15 34.5(4) no
C2 C1 C11 C12 -30.7(4) no
C2 C1 C11 C15 154.3(8) no
C31 C1 C11 C12 91.5(7) no
C31 C1 C11 C15 -83.6(6) no
O1 C1 C31 C32 16.9(4) no
O1 C1 C31 C36 -165.6(9) no
C2 C1 C31 C32 -103.3(7) no
C2 C1 C31 C36 74.2(6) no
C11 C1 C31 C32 134.2(8) no
C11 C1 C31 C36 -48.4(5) no
C1 C2 C41 C42 78.4(6) no
C1 C2 C41 C46 -101.6(7) no
C1 C11 C12 C13 -176.7(9) no
C15 C11 C12 C13 -0.8(4) no
C1 C11 C15 C14 176.6(9) no
C12 C11 C15 C14 0.7(5) no
C11 C12 C13 C14 0.7(4) no
C12 C13 C14 C15 -0.2(4) no
C13 C14 C15 C11 -0.3(4) no
C25 C21 C22 C23 -1.6(6) no
C22 C21 C25 C24 1.0(6) no
C21 C22 C23 C24 1.5(6) no
C22 C23 C24 C25 -0.9(6) no
C23 C24 C25 C21 -0.1(6) no
C1 C31 C32 C33 179.5(9) no
C36 C31 C32 C33 1.9(4) no
C1 C31 C36 C35 -179.3(9) no
C32 C31 C36 C35 -1.8(4) no
C31 C32 C33 C34 -1.1(4) no
C32 C33 C34 C35 0.0(4) no
C33 C34 C35 C36 0.1(5) no
C34 C35 C36 C31 0.8(4) no
C2 C41 C42 C43 179.7(10) no
C46 C41 C42 C43 -0.3(5) no
C2 C41 C46 C45 -179.3(10) no
C42 C41 C46 C45 0.6(5) no
C41 C42 C43 C44 -0.5(5) no
C42 C43 C44 C45 0.9(5) no
C43 C44 C45 C46 -0.6(5) no
C44 C45 C46 C41 -0.2(5) no
